data_2234545
loop_
_publ_author_name
'Werner, Julia'
'Boeckmann, Jan'
'Jess, Inke'
'N\"ather, Christian'

_publ_section_title
;
 Bis(3-acetylpyridine-\k<i>N</i>)diaquabis(selenocyanato-\k<i>N</i>)cobalt(II)
;
_journal_coeditor_code BT5898
_journal_issue 5
_journal_name_full 'Acta Crystallographica Section E'
_journal_page_first m703
_journal_paper_doi 10.1107/S1600536812018387
_journal_volume 68
_journal_year 2012
_chemical_formula_iupac '[Co (N C Se)2 (C7 H7 N O)2 (H2 O)2]'
_chemical_formula_moiety 'C16 H18 Co N4 O4 Se2'
_chemical_formula_sum 'C16 H18 Co N4 O4 Se2'
_chemical_formula_weight 547.19
_chemical_name_systematic
;
Bis(3-acetylpyridine-\k<i>N</i>)diaquabis(selenocyanato-\k<i>N</i>)cobalt(II)
;
_space_group_IT_number 15
_symmetry_cell_setting monoclinic
_symmetry_space_group_name_Hall '-C 2yc'
_symmetry_space_group_name_H-M 'C 1 2/c 1'
_atom_sites_solution_hydrogens geom
_atom_sites_solution_primary direct
_atom_sites_solution_secondary difmap
_audit_creation_method SHELXL-97
_cell_angle_alpha 90.00
_cell_angle_beta 128.203(2)
_cell_angle_gamma 90.00
_cell_formula_units_Z 4
_cell_length_a 19.1098(6)
_cell_length_b 9.0064(4)
_cell_length_c 14.9734(5)
_cell_measurement_reflns_used 16689
_cell_measurement_temperature 293(2)
_cell_measurement_theta_max 27.90
_cell_measurement_theta_min 2.64
_cell_volume 2025.13(14)
_computing_cell_refinement 'X-AREA (Stoe & Cie, 2008)'
_computing_data_collection 'X-AREA (Stoe & Cie, 2008)'
_computing_data_reduction 'X-AREA (Stoe & Cie, 2008)'
_computing_molecular_graphics
;
XP in SHELXTL (Sheldrick, 2008) and DIAMOND (Brandenburg, 2011).
;
_computing_publication_material 'publCIF (Westrip, 2010)'
_computing_structure_refinement 'SHELXL97 (Sheldrick, 2008)'
_computing_structure_solution 'SHELXS97 (Sheldrick, 2008)'
_diffrn_ambient_temperature 293(2)
_diffrn_measured_fraction_theta_full 0.993
_diffrn_measured_fraction_theta_max 0.993
_diffrn_measurement_device_type 'Stoe IPDS-2'
_diffrn_measurement_method 'omega scans'
_diffrn_radiation_monochromator graphite
_diffrn_radiation_source 'fine-focus sealed tube'
_diffrn_radiation_type MoK\a
_diffrn_radiation_wavelength 0.71073
_diffrn_reflns_av_R_equivalents 0.0283
_diffrn_reflns_av_sigmaI/netI 0.0130
_diffrn_reflns_limit_h_max 24
_diffrn_reflns_limit_h_min -25
_diffrn_reflns_limit_k_max 11
_diffrn_reflns_limit_k_min -11
_diffrn_reflns_limit_l_max 19
_diffrn_reflns_limit_l_min -19
_diffrn_reflns_number 16689
_diffrn_reflns_theta_full 27.90
_diffrn_reflns_theta_max 27.90
_diffrn_reflns_theta_min 2.64
_diffrn_standards_decay_% 0
_diffrn_standards_interval_time 0
_diffrn_standards_number 0
_exptl_absorpt_coefficient_mu 4.471
_exptl_absorpt_correction_T_max 0.423
_exptl_absorpt_correction_T_min 0.240
_exptl_absorpt_correction_type numerical
_exptl_absorpt_process_details '(X-SHAPE and X-RED32; Stoe & Cie, 2008)'
_exptl_crystal_colour pink
_exptl_crystal_density_diffrn 1.795
_exptl_crystal_density_method 'not measured'
_exptl_crystal_description block
_exptl_crystal_F_000 1076
_exptl_crystal_size_max 0.35
_exptl_crystal_size_mid 0.27
_exptl_crystal_size_min 0.19
_refine_diff_density_max 0.495
_refine_diff_density_min -0.448
_refine_ls_extinction_method none
_refine_ls_goodness_of_fit_ref 1.116
_refine_ls_hydrogen_treatment constr
_refine_ls_matrix_type full
_refine_ls_number_parameters 125
_refine_ls_number_reflns 2409
_refine_ls_number_restraints 0
_refine_ls_restrained_S_all 1.116
_refine_ls_R_factor_all 0.0318
_refine_ls_R_factor_gt 0.0287
_refine_ls_shift/su_max 0.000
_refine_ls_shift/su_mean 0.000
_refine_ls_structure_factor_coef Fsqd
_refine_ls_weighting_details 'calc w=1/[\s^2^(Fo^2^)+(0.0275P)^2^+2.5784P] where P=(Fo^2^+2Fc^2^)/3'
_refine_ls_weighting_scheme calc
_refine_ls_wR_factor_gt 0.0642
_refine_ls_wR_factor_ref 0.0656
_reflns_number_gt 2260
_reflns_number_total 2409
_reflns_threshold_expression I>2\s(I)
_cod_data_source_file bt5898.cif
_cod_data_source_block I
_cod_original_cell_volume 2025.13(13)
_cod_original_sg_symbol_H-M 'C 2/c'
_cod_database_code 2234545
_cod_database_fobs_code 2234545

loop_
_symmetry_equiv_pos_as_xyz
'x, y, z'
'-x, y, -z+1/2'
'x+1/2, y+1/2, z'
'-x+1/2, y+1/2, -z+1/2'
'-x, -y, -z'
'x, -y, z-1/2'
'-x+1/2, -y+1/2, -z'
'x+1/2, -y+1/2, z-1/2'

loop_
_atom_site_type_symbol
_atom_site_label
_atom_site_fract_x
_atom_site_fract_y
_atom_site_fract_z
_atom_site_U_iso_or_equiv
_atom_site_adp_type
_atom_site_calc_flag
_atom_site_refinement_flags
_atom_site_occupancy
_atom_site_symmetry_multiplicity
Co Co1 0.5000 0.5000 0.0000 0.03364(10) Uani d S 1 2
Se Se1 0.725951(16) 0.09800(3) 0.20771(2) 0.05020(9) Uani d . 1 1
C C1 0.65776(13) 0.2600(2) 0.13699(18) 0.0372(4) Uani d . 1 1
N N1 0.61139(12) 0.3598(2) 0.09124(17) 0.0431(4) Uani d . 1 1
O O1 0.55451(11) 0.64233(17) 0.14168(13) 0.0450(4) Uani d . 1 1
H H1O 0.5265 0.7200 0.1249 0.068 Uiso d R 1 1
H H2O 0.6080 0.6587 0.1792 0.068 Uiso d R 1 1
N N11 0.43968(12) 0.36819(19) 0.05628(16) 0.0393(4) Uani d . 1 1
C C11 0.44407(14) 0.2201(2) 0.06235(18) 0.0373(4) Uani d . 1 1
H H11 0.4741 0.1709 0.0406 0.045 Uiso calc R 1 1
C C12 0.40582(14) 0.1366(2) 0.09965(17) 0.0370(4) Uani d . 1 1
C C13 0.36145(18) 0.2091(3) 0.1322(2) 0.0499(6) Uani d . 1 1
H H13 0.3339 0.1558 0.1560 0.060 Uiso calc R 1 1
C C14 0.3585(2) 0.3627(3) 0.1289(3) 0.0574(7) Uani d . 1 1
H H14 0.3303 0.4146 0.1524 0.069 Uiso calc R 1 1
C C15 0.39775(18) 0.4364(3) 0.0905(2) 0.0497(6) Uani d . 1 1
H H15 0.3952 0.5395 0.0880 0.060 Uiso calc R 1 1
C C16 0.41692(16) -0.0284(2) 0.10701(19) 0.0423(5) Uani d . 1 1
C C17 0.3525(2) -0.1217(3) 0.1065(3) 0.0614(7) Uani d . 1 1
H H17A 0.2945 -0.1129 0.0342 0.092 Uiso calc R 1 1
H H17B 0.3500 -0.0890 0.1655 0.092 Uiso calc R 1 1
H H17C 0.3713 -0.2236 0.1194 0.092 Uiso calc R 1 1
O O11 0.47857(13) -0.08133(19) 0.11398(17) 0.0558(5) Uani d . 1 1

loop_
_atom_site_aniso_label
_atom_site_aniso_U_11
_atom_site_aniso_U_22
_atom_site_aniso_U_33
_atom_site_aniso_U_12
_atom_site_aniso_U_13
_atom_site_aniso_U_23
Co1 0.03083(19) 0.02384(18) 0.0412(2) 0.00276(13) 0.01973(16) 0.00073(14)
Se1 0.04556(14) 0.04665(15) 0.06007(16) 0.01964(10) 0.03351(12) 0.01574(11)
C1 0.0309(9) 0.0380(10) 0.0403(11) 0.0027(8) 0.0208(9) -0.0010(8)
N1 0.0335(9) 0.0369(9) 0.0504(10) 0.0059(7) 0.0217(8) 0.0035(8)
O1 0.0406(8) 0.0337(8) 0.0491(9) 0.0013(6) 0.0218(7) -0.0061(6)
N11 0.0400(9) 0.0303(9) 0.0499(10) 0.0021(7) 0.0289(8) 0.0011(7)
C11 0.0387(10) 0.0302(10) 0.0435(11) 0.0021(8) 0.0258(9) -0.0007(8)
C12 0.0389(10) 0.0306(10) 0.0382(10) 0.0001(8) 0.0222(9) 0.0004(8)
C13 0.0598(14) 0.0450(13) 0.0603(14) -0.0013(11) 0.0449(13) -0.0002(11)
C14 0.0723(18) 0.0462(14) 0.0800(18) 0.0040(13) 0.0603(16) -0.0056(13)
C15 0.0586(15) 0.0316(11) 0.0690(16) 0.0030(10) 0.0445(14) -0.0046(10)
C16 0.0500(12) 0.0330(10) 0.0390(10) 0.0001(9) 0.0250(10) 0.0013(8)
C17 0.0768(19) 0.0403(13) 0.0705(18) -0.0095(13) 0.0473(16) 0.0032(12)
O11 0.0598(11) 0.0342(8) 0.0701(12) 0.0088(8) 0.0386(10) 0.0034(8)

loop_
_atom_type_symbol
_atom_type_description
_atom_type_scat_dispersion_real
_atom_type_scat_dispersion_imag
_atom_type_scat_source
C C 0.0033 0.0016 'International Tables Vol C Tables 4.2.6.8 and 6.1.1.4'
H H 0.0000 0.0000 'International Tables Vol C Tables 4.2.6.8 and 6.1.1.4'
N N 0.0061 0.0033 'International Tables Vol C Tables 4.2.6.8 and 6.1.1.4'
O O 0.0106 0.0060 'International Tables Vol C Tables 4.2.6.8 and 6.1.1.4'
Co Co 0.3494 0.9721 'International Tables Vol C Tables 4.2.6.8 and 6.1.1.4'
Se Se -0.0929 2.2259 'International Tables Vol C Tables 4.2.6.8 and 6.1.1.4'

loop_
_geom_angle_atom_site_label_1
_geom_angle_atom_site_label_2
_geom_angle_atom_site_label_3
_geom_angle_site_symmetry_1
_geom_angle_site_symmetry_3
_geom_angle
N1 Co1 N1 5_665 . 180.00(8)
N1 Co1 O1 5_665 5_665 92.26(7)
N1 Co1 O1 . 5_665 87.74(7)
N1 Co1 O1 5_665 . 87.74(7)
N1 Co1 O1 . . 92.26(7)
O1 Co1 O1 5_665 . 180.00(9)
N1 Co1 N11 5_665 . 90.77(7)
N1 Co1 N11 . . 89.23(7)
O1 Co1 N11 5_665 . 90.43(7)
O1 Co1 N11 . . 89.57(7)
N1 Co1 N11 5_665 5_665 89.23(7)
N1 Co1 N11 . 5_665 90.77(7)
O1 Co1 N11 5_665 5_665 89.57(7)
O1 Co1 N11 . 5_665 90.43(7)
N11 Co1 N11 . 5_665 180.00(9)
N1 C1 Se1 . . 177.1(2)
C1 N1 Co1 . . 163.86(18)
Co1 O1 H1O . . 112.7
Co1 O1 H2O . . 115.2
H1O O1 H2O . . 110.9
C11 N11 C15 . . 117.4(2)
C11 N11 Co1 . . 123.37(15)
C15 N11 Co1 . . 119.25(15)
N11 C11 C12 . . 122.9(2)
N11 C11 H11 . . 118.6
C12 C11 H11 . . 118.6
C13 C12 C11 . . 118.7(2)
C13 C12 C16 . . 122.4(2)
C11 C12 C16 . . 118.9(2)
C12 C13 C14 . . 118.9(2)
C12 C13 H13 . . 120.6
C14 C13 H13 . . 120.6
C15 C14 C13 . . 118.6(2)
C15 C14 H14 . . 120.7
C13 C14 H14 . . 120.7
N11 C15 C14 . . 123.6(2)
N11 C15 H15 . . 118.2
C14 C15 H15 . . 118.2
O11 C16 C17 . . 122.3(2)
O11 C16 C12 . . 118.8(2)
C17 C16 C12 . . 118.8(2)
C16 C17 H17A . . 109.5
C16 C17 H17B . . 109.5
H17A C17 H17B . . 109.5
C16 C17 H17C . . 109.5
H17A C17 H17C . . 109.5
H17B C17 H17C . . 109.5

loop_
_geom_bond_atom_site_label_1
_geom_bond_atom_site_label_2
_geom_bond_site_symmetry_2
_geom_bond_distance
Co1 N1 5_665 2.0962(18)
Co1 N1 . 2.0962(18)
Co1 O1 5_665 2.1202(15)
Co1 O1 . 2.1202(15)
Co1 N11 . 2.1562(19)
Co1 N11 5_665 2.1562(19)
Se1 C1 . 1.800(2)
C1 N1 . 1.146(3)
O1 H1O . 0.8201
O1 H2O . 0.8200
N11 C11 . 1.336(3)
N11 C15 . 1.338(3)
C11 C12 . 1.384(3)
C11 H11 . 0.9300
C12 C13 . 1.376(3)
C12 C16 . 1.495(3)
C13 C14 . 1.384(4)
C13 H13 . 0.9300
C14 C15 . 1.367(4)
C14 H14 . 0.9300
C15 H15 . 0.9300
C16 O11 . 1.214(3)
C16 C17 . 1.487(4)
C17 H17A . 0.9600
C17 H17B . 0.9600
C17 H17C . 0.9600

loop_
_geom_hbond_atom_site_label_D
_geom_hbond_atom_site_label_H
_geom_hbond_atom_site_label_A
_geom_hbond_site_symmetry_A
_geom_hbond_distance_DH
_geom_hbond_distance_HA
_geom_hbond_distance_DA
_geom_hbond_angle_DHA
O1 H1O O11 1_565 0.82 1.97 2.780(2) 169.1
O1 H2O Se1 4_655 0.8200 2.5700 3.338(2) 157.00
